data_4103788
loop_
_publ_author_name
'Zengming Shen'
'Peter K. Dornan'
'Hasan A. Khan'
'Tom K. Woo'
'Vy M. Dong'

_publ_section_title
;
 Mechanistic Insights into the Rhodium-Catalyzed Intramolecular Ketone
 Hydroacylation
;
_journal_name_full 'Journal of the American Chemical Society'
_journal_page_first 1077
_journal_page_last 1091
_journal_paper_doi 10.1021/ja806758m
_journal_volume 131
_journal_year 2009
_chemical_formula_moiety 'C21 H16 O3'
_chemical_formula_sum 'C21 H16 O3'
_chemical_formula_weight 316.34
_chemical_name_systematic
;
 ?
;
_space_group_IT_number 14
_symmetry_cell_setting monoclinic
_symmetry_space_group_name_Hall '-P 2ybc'
_symmetry_space_group_name_H-M 'P 1 21/c 1'
_atom_sites_solution_hydrogens geom
_atom_sites_solution_primary direct
_atom_sites_solution_secondary difmap
_audit_creation_method SHELXL-97
_cell_angle_alpha 90.00
_cell_angle_beta 115.066(3)
_cell_angle_gamma 90.00
_cell_formula_units_Z 4
_cell_length_a 10.0252(3)
_cell_length_b 18.0030(11)
_cell_length_c 9.7974(5)
_cell_measurement_reflns_used 9824
_cell_measurement_temperature 150(1)
_cell_measurement_theta_max 25.1
_cell_measurement_theta_min 2.6
_cell_volume 1601.74(14)
_computing_cell_refinement 'Denzo-SMN (Otwinowski & Minor, 1997)'
_computing_data_collection 'Collect (Nonius B.V., 1997-2002)'
_computing_data_reduction Denzo-SMN
_computing_molecular_graphics 'PLATON (Spek, 2003)'
_computing_publication_material 'SHELXTL V6.1'
_computing_structure_refinement 'SHELXTL V6.1 (Sheldrick, 2008)'
_computing_structure_solution 'SIR-92 (Altomare et al., 1994)'
_diffrn_ambient_temperature 150(2)
_diffrn_detector_area_resol_mean 9
_diffrn_measured_fraction_theta_full 0.996
_diffrn_measured_fraction_theta_max 0.996
_diffrn_measurement_device_type 'Nonius KappaCCD'
_diffrn_measurement_method '\f scans and \w scans with \k offsets'
_diffrn_radiation_monochromator graphite
_diffrn_radiation_source 'fine-focus sealed tube'
_diffrn_radiation_type MoK\a
_diffrn_radiation_wavelength 0.71073
_diffrn_reflns_av_R_equivalents 0.0676
_diffrn_reflns_av_sigmaI/netI 0.0579
_diffrn_reflns_limit_h_max 11
_diffrn_reflns_limit_h_min -11
_diffrn_reflns_limit_k_max 20
_diffrn_reflns_limit_k_min -21
_diffrn_reflns_limit_l_max 11
_diffrn_reflns_limit_l_min -11
_diffrn_reflns_number 9824
_diffrn_reflns_theta_full 25.07
_diffrn_reflns_theta_max 25.07
_diffrn_reflns_theta_min 2.56
_diffrn_standards_number 0
_exptl_absorpt_coefficient_mu 0.087
_exptl_absorpt_correction_T_max 1.004
_exptl_absorpt_correction_T_min 0.685
_exptl_absorpt_correction_type multi-scan
_exptl_absorpt_process_details
;
multi-scan from symmetry-related measurements
 Sortav (Blessing 1995)
;
_exptl_crystal_colour colourless
_exptl_crystal_density_diffrn 1.312
_exptl_crystal_density_method 'not measured'
_exptl_crystal_description needle
_exptl_crystal_F_000 664
_exptl_crystal_size_max 0.24
_exptl_crystal_size_mid 0.15
_exptl_crystal_size_min 0.14
_refine_diff_density_max 0.173
_refine_diff_density_min -0.240
_refine_diff_density_rms 0.047
_refine_ls_extinction_method none
_refine_ls_goodness_of_fit_ref 1.042
_refine_ls_hydrogen_treatment constr
_refine_ls_matrix_type full
_refine_ls_number_parameters 217
_refine_ls_number_reflns 2833
_refine_ls_number_restraints 0
_refine_ls_restrained_S_all 1.042
_refine_ls_R_factor_all 0.0755
_refine_ls_R_factor_gt 0.0460
_refine_ls_shift/su_max 0.000
_refine_ls_shift/su_mean 0.000
_refine_ls_structure_factor_coef Fsqd
_refine_ls_weighting_details 'calc w=1/[\s^2^(Fo^2^)+(0.0632P)^2^+0.0124P] where P=(Fo^2^+2Fc^2^)/3'
_refine_ls_weighting_scheme calc
_refine_ls_wR_factor_gt 0.1055
_refine_ls_wR_factor_ref 0.1221
_reflns_number_gt 1963
_reflns_number_total 2833
_reflns_threshold_expression I>2\s(I)
_cod_data_source_file ja806758m_si_002.cif
_cod_data_source_block k08120a
_cod_original_cell_volume 1601.73(14)
_cod_original_sg_symbol_H-M 'P 21/c'
_cod_database_code 4103788

loop_
_symmetry_equiv_pos_as_xyz
'x, y, z'
'-x, y+1/2, -z+1/2'
'-x, -y, -z'
'x, -y-1/2, z-1/2'

loop_
_atom_site_label
_atom_site_type_symbol
_atom_site_fract_x
_atom_site_fract_y
_atom_site_fract_z
_atom_site_U_iso_or_equiv
_atom_site_adp_type
_atom_site_occupancy
_atom_site_symmetry_multiplicity
_atom_site_calc_flag
_atom_site_refinement_flags
O1 O 1.04289(13) 0.24382(7) 0.64138(12) 0.0335(3) Uani 1 1 d .
O2 O 1.09435(12) 0.13131(7) 0.85339(12) 0.0306(3) Uani 1 1 d .
O3 O 1.33656(15) 0.12308(8) 0.95404(16) 0.0459(4) Uani 1 1 d .
C1 C 1.14204(19) 0.28318(10) 0.76409(18) 0.0294(5) Uani 1 1 d .
C2 C 1.1520(2) 0.35940(11) 0.75383(19) 0.0337(5) Uani 1 1 d .
H2A H 1.0878 0.3849 0.6655 0.040 Uiso 1 1 calc R
C3 C 1.2565(2) 0.39831(11) 0.8736(2) 0.0384(5) Uani 1 1 d .
H3A H 1.2633 0.4507 0.8676 0.046 Uiso 1 1 calc R
C4 C 1.3512(2) 0.36108(11) 1.0021(2) 0.0385(5) Uani 1 1 d .
H4A H 1.4217 0.3881 1.0843 0.046 Uiso 1 1 calc R
C5 C 1.3433(2) 0.28460(11) 1.0108(2) 0.0355(5) Uani 1 1 d .
H5A H 1.4098 0.2591 1.0980 0.043 Uiso 1 1 calc R
C6 C 1.23810(18) 0.24498(10) 0.89218(18) 0.0297(4) Uani 1 1 d .
C7 C 1.2299(2) 0.16296(11) 0.90273(19) 0.0320(5) Uani 1 1 d .
C8 C 0.96883(18) 0.17992(10) 0.81732(18) 0.0269(4) Uani 1 1 d .
H8A H 1.0015 0.2232 0.8880 0.032 Uiso 1 1 calc R
C9 C 0.91936(19) 0.20980(10) 0.65702(18) 0.0294(4) Uani 1 1 d .
H9A H 0.8424 0.2486 0.6391 0.035 Uiso 1 1 calc R
C10 C 0.8568(2) 0.15135(11) 0.53502(19) 0.0318(5) Uani 1 1 d .
C11 C 0.7075(2) 0.13501(11) 0.4758(2) 0.0399(5) Uani 1 1 d .
H11A H 0.6461 0.1610 0.5115 0.048 Uiso 1 1 calc R
C12 C 0.6467(2) 0.08127(13) 0.3650(2) 0.0470(6) Uani 1 1 d .
H12A H 0.5446 0.0703 0.3260 0.056 Uiso 1 1 calc R
C13 C 0.7350(2) 0.04375(12) 0.3114(2) 0.0489(6) Uani 1 1 d .
H13A H 0.6939 0.0068 0.2357 0.059 Uiso 1 1 calc R
C14 C 0.8825(2) 0.06016(12) 0.3684(2) 0.0485(6) Uani 1 1 d .
H14A H 0.9430 0.0347 0.3309 0.058 Uiso 1 1 calc R
C15 C 0.9446(2) 0.11361(11) 0.4804(2) 0.0407(5) Uani 1 1 d .
H15A H 1.0469 0.1242 0.5193 0.049 Uiso 1 1 calc R
C16 C 0.85085(18) 0.13963(10) 0.84436(17) 0.0266(4) Uani 1 1 d .
C17 C 0.8563(2) 0.06391(11) 0.87144(18) 0.0324(5) Uani 1 1 d .
H17A H 0.9335 0.0348 0.8670 0.039 Uiso 1 1 calc R
C18 C 0.7488(2) 0.03047(12) 0.9050(2) 0.0382(5) Uani 1 1 d .
H18A H 0.7530 -0.0214 0.9238 0.046 Uiso 1 1 calc R
C19 C 0.6363(2) 0.07198(12) 0.91136(19) 0.0380(5) Uani 1 1 d .
H19A H 0.5638 0.0489 0.9355 0.046 Uiso 1 1 calc R
C20 C 0.6290(2) 0.14738(12) 0.88248(19) 0.0358(5) Uani 1 1 d .
H20A H 0.5510 0.1761 0.8858 0.043 Uiso 1 1 calc R
C21 C 0.7358(2) 0.18098(11) 0.84861(19) 0.0320(5) Uani 1 1 d .
H21A H 0.7301 0.2328 0.8281 0.038 Uiso 1 1 calc R

loop_
_atom_site_aniso_label
_atom_site_aniso_U_11
_atom_site_aniso_U_22
_atom_site_aniso_U_33
_atom_site_aniso_U_23
_atom_site_aniso_U_13
_atom_site_aniso_U_12
O1 0.0357(8) 0.0399(8) 0.0262(7) -0.0021(5) 0.0143(6) -0.0103(6)
O2 0.0265(7) 0.0323(8) 0.0341(7) 0.0026(5) 0.0139(5) 0.0018(6)
O3 0.0317(8) 0.0427(9) 0.0658(9) 0.0134(7) 0.0230(7) 0.0066(7)
C1 0.0269(10) 0.0369(12) 0.0269(10) -0.0026(8) 0.0137(8) -0.0055(8)
C2 0.0347(11) 0.0352(12) 0.0298(10) 0.0057(8) 0.0125(8) -0.0011(9)
C3 0.0403(12) 0.0334(12) 0.0408(12) -0.0002(9) 0.0164(10) -0.0064(9)
C4 0.0315(11) 0.0444(14) 0.0340(11) -0.0052(9) 0.0085(9) -0.0103(9)
C5 0.0267(11) 0.0449(14) 0.0320(10) 0.0035(9) 0.0096(8) -0.0038(9)
C6 0.0256(10) 0.0347(12) 0.0317(10) 0.0042(8) 0.0149(8) -0.0002(8)
C7 0.0263(11) 0.0392(12) 0.0330(10) 0.0025(8) 0.0148(8) -0.0004(9)
C8 0.0253(10) 0.0294(11) 0.0256(9) -0.0007(7) 0.0104(8) 0.0008(8)
C9 0.0287(10) 0.0339(11) 0.0271(9) 0.0022(8) 0.0135(8) -0.0023(8)
C10 0.0349(11) 0.0362(11) 0.0243(9) 0.0025(8) 0.0127(8) -0.0030(9)
C11 0.0354(12) 0.0506(14) 0.0334(11) -0.0031(9) 0.0141(9) -0.0044(10)
C12 0.0405(12) 0.0580(15) 0.0369(12) -0.0057(10) 0.0108(9) -0.0156(11)
C13 0.0589(15) 0.0516(15) 0.0336(11) -0.0123(10) 0.0169(10) -0.0143(12)
C14 0.0566(15) 0.0518(14) 0.0423(12) -0.0142(10) 0.0259(11) -0.0069(12)
C15 0.0401(12) 0.0470(14) 0.0372(11) -0.0056(9) 0.0187(9) -0.0049(10)
C16 0.0277(10) 0.0335(11) 0.0181(9) -0.0020(7) 0.0091(7) -0.0033(8)
C17 0.0305(11) 0.0360(12) 0.0320(10) 0.0002(8) 0.0144(8) 0.0000(9)
C18 0.0376(12) 0.0390(13) 0.0388(11) 0.0043(9) 0.0171(9) -0.0063(9)
C19 0.0328(11) 0.0516(14) 0.0308(10) -0.0003(9) 0.0147(8) -0.0091(10)
C20 0.0283(11) 0.0498(14) 0.0308(10) -0.0047(9) 0.0140(8) -0.0015(9)
C21 0.0319(11) 0.0335(12) 0.0309(10) -0.0027(8) 0.0137(8) -0.0013(9)

loop_
_atom_type_symbol
_atom_type_description
_atom_type_scat_dispersion_real
_atom_type_scat_dispersion_imag
_atom_type_scat_source
C C 0.0033 0.0016 'International Tables Vol C Tables 4.2.6.8 and 6.1.1.4'
H H 0.0000 0.0000 'International Tables Vol C Tables 4.2.6.8 and 6.1.1.4'
O O 0.0106 0.0060 'International Tables Vol C Tables 4.2.6.8 and 6.1.1.4'

loop_
_geom_angle_atom_site_label_1
_geom_angle_atom_site_label_2
_geom_angle_atom_site_label_3
_geom_angle
C1 O1 C9 117.12(12)
C7 O2 C8 117.89(14)
C2 C1 O1 119.43(15)
C2 C1 C6 120.70(16)
O1 C1 C6 119.70(16)
C1 C2 C3 119.45(17)
C4 C3 C2 120.34(19)
C5 C4 C3 120.11(17)
C4 C5 C6 120.14(17)
C5 C6 C1 119.23(17)
C5 C6 C7 119.79(16)
C1 C6 C7 120.98(16)
O3 C7 O2 118.33(17)
O3 C7 C6 123.73(17)
O2 C7 C6 117.94(16)
O2 C8 C16 109.42(14)
O2 C8 C9 109.46(13)
C16 C8 C9 114.41(14)
O1 C9 C10 107.29(13)
O1 C9 C8 109.74(13)
C10 C9 C8 114.30(15)
C15 C10 C11 118.89(17)
C15 C10 C9 121.80(17)
C11 C10 C9 119.31(16)
C12 C11 C10 120.85(19)
C13 C12 C11 119.92(19)
C14 C13 C12 119.55(19)
C13 C14 C15 120.9(2)
C10 C15 C14 119.88(19)
C17 C16 C21 119.18(16)
C17 C16 C8 122.57(16)
C21 C16 C8 118.18(16)
C16 C17 C18 119.98(17)
C19 C18 C17 120.52(19)
C18 C19 C20 119.84(17)
C19 C20 C21 119.87(18)
C20 C21 C16 120.59(18)

loop_
_geom_bond_atom_site_label_1
_geom_bond_atom_site_label_2
_geom_bond_distance
O1 C1 1.387(2)
O1 C9 1.447(2)
O2 C7 1.360(2)
O2 C8 1.448(2)
O3 C7 1.207(2)
C1 C2 1.383(3)
C1 C6 1.397(2)
C2 C3 1.387(3)
C3 C4 1.386(3)
C4 C5 1.384(3)
C5 C6 1.390(2)
C6 C7 1.485(3)
C8 C16 1.503(2)
C8 C9 1.530(2)
C9 C10 1.515(2)
C10 C15 1.386(3)
C10 C11 1.389(3)
C11 C12 1.388(3)
C12 C13 1.381(3)
C13 C14 1.374(3)
C14 C15 1.393(3)
C16 C17 1.385(3)
C16 C21 1.388(2)
C17 C18 1.391(2)
C18 C19 1.376(3)
C19 C20 1.382(3)
C20 C21 1.387(2)
